data_7048400
loop_
_publ_author_name
'Slater-Parry, Mari E'
'Durrant, James P.'
'Howells, Joshua M.'
'Pitak, Mateusz B.'
'Horton, Peter N.'
'Klooster, Wim T.'
'Coles, Simon J.'
'O'Connor, Helen M'
'Brechin, Euan K.'
'Barra, Anne-Laure'
'Jones, Leigh F.'

_publ_section_title
;
 Crowding out: ligand modifications and their structure directing effects
 on brucite-like {M<sub>x</sub>(\m<sub>3</sub>-OH)<sub>y</sub>} (M =
 Co(ii), Ni(ii)) core growth within polymetallic cages.
;
_journal_issue 4
_journal_name_full 'Dalton transactions (Cambridge, England : 2003)'
_journal_page_first 1477
_journal_page_last 1488
_journal_paper_doi 10.1039/c8dt04229b
_journal_volume 48
_journal_year 2019
_chemical_formula_moiety 'C45 H44 N4 O13 Ni2, (C3 H16 O5)'
_chemical_formula_sum 'C48 H60 N4 Ni2 O18'
_chemical_formula_weight 1098.39
_chemical_properties_physical Moisture-sensitive
_space_group_crystal_system monoclinic
_space_group_IT_number 14
_space_group_name_Hall '-P 2yn'
_space_group_name_H-M_alt 'P 1 21/n 1'
_symmetry_space_group_name_Hall '-P 2yn'
_symmetry_space_group_name_H-M 'P 1 21/n 1'
_atom_sites_solution_hydrogens geom
_audit_creation_method SHELXL-2018/3
_audit_update_record
;
2018-12-18 deposited with the CCDC.
2018-12-20 downloaded from the CCDC.
;
_cell_angle_alpha 90
_cell_angle_beta 92.904(3)
_cell_angle_gamma 90
_cell_formula_units_Z 4
_cell_length_a 12.6966(4)
_cell_length_b 10.1709(3)
_cell_length_c 38.0873(11)
_cell_measurement_reflns_used 15137
_cell_measurement_temperature 100.0(2)
_cell_measurement_theta_max 28.8260
_cell_measurement_theta_min 2.5670
_cell_volume 4912.1(3)
_computing_cell_refinement 'crysalispro 1.171.39.9g (rigaku od, 2015)'
_computing_data_collection 'crysalispro 1.171.39.9g (rigaku od, 2015)'
_computing_data_reduction 'crysalispro 1.171.39.9g (rigaku od, 2015)'
_computing_molecular_graphics 'ORTEX - P. McArdle, J.Appl.Cryst.,1995,28,65-65.'
_computing_publication_material 'Oscail - P. McArdle, J.Appl.Cryst.,2017,50,320-326.'
_computing_structure_refinement 'SHELXL-2018/3 (Sheldrick, 2018)'
_computing_structure_solution 'SHELXT 2014/5 (Sheldrick, 2014)'
_diffrn_ambient_temperature 100.0(2)
_diffrn_measured_fraction_theta_full 1.000
_diffrn_measured_fraction_theta_max 1.000
_diffrn_measurement_device_type 'dtrek-crysalispro-abstract goniometer imported rigaku-d*trek images'
_diffrn_measurement_method '\w scans'
_diffrn_radiation_type MoK\a
_diffrn_radiation_wavelength 0.71073
_diffrn_reflns_av_R_equivalents 0.0628
_diffrn_reflns_av_unetI/netI 0.0440
_diffrn_reflns_Laue_measured_fraction_full 1.000
_diffrn_reflns_Laue_measured_fraction_max 1.000
_diffrn_reflns_limit_h_max 15
_diffrn_reflns_limit_h_min -15
_diffrn_reflns_limit_k_max 12
_diffrn_reflns_limit_k_min -12
_diffrn_reflns_limit_l_max 39
_diffrn_reflns_limit_l_min -45
_diffrn_reflns_number 50784
_diffrn_reflns_point_group_measured_fraction_full 1.000
_diffrn_reflns_point_group_measured_fraction_max 1.000
_diffrn_reflns_theta_full 25.242
_diffrn_reflns_theta_max 25.347
_diffrn_reflns_theta_min 2.142
_diffrn_source 'fine-focus sealed x-ray tube'
_exptl_absorpt_coefficient_mu 0.829
_exptl_absorpt_correction_T_max 1.00000
_exptl_absorpt_correction_T_min 0.46425
_exptl_absorpt_correction_type multi-scan
_exptl_absorpt_process_details
;
crysalispro 1.171.39.9g (rigaku oxford diffraction, 2015)
empirical absorption correction using spherical harmonics,
 implemented in scale3 abspack scaling algorithm.
;
_exptl_crystal_colour Green
_exptl_crystal_density_diffrn 1.307
_exptl_crystal_description Parallelepiped
_exptl_crystal_F_000 2008
_exptl_crystal_preparation 'Magnetic properties'
_exptl_crystal_recrystallization_method 'Re-crystallisation from solvent: methanol'
_exptl_crystal_size_max 0.19
_exptl_crystal_size_mid 0.13
_exptl_crystal_size_min 0.01
_refine_diff_density_max 1.418
_refine_diff_density_min -0.951
_refine_diff_density_rms 0.095
_refine_ls_extinction_method none
_refine_ls_goodness_of_fit_ref 1.057
_refine_ls_hydrogen_treatment constr
_refine_ls_matrix_type full
_refine_ls_number_parameters 563
_refine_ls_number_reflns 8992
_refine_ls_number_restraints 7
_refine_ls_restrained_S_all 1.058
_refine_ls_R_factor_all 0.0947
_refine_ls_R_factor_gt 0.0683
_refine_ls_shift/su_max 0.001
_refine_ls_shift/su_mean 0.000
_refine_ls_structure_factor_coef Fsqd
_refine_ls_weighting_details 'w=1/[\s^2^(Fo^2^)+(0.1049P)^2^+9.6538P] where P=(Fo^2^+2Fc^2^)/3'
_refine_ls_weighting_scheme calc
_refine_ls_wR_factor_gt 0.1796
_refine_ls_wR_factor_ref 0.1965
_reflns_Friedel_coverage 0.000
_reflns_number_gt 6615
_reflns_number_total 8992
_reflns_threshold_expression 'I > 2\s(I)'
_cod_data_source_file c8dt04229b2.cif
_cod_data_source_block msp3s
_cod_depositor_comments 'Adding full bibliography for 7048397--7048403.cif.'
_cod_database_code 7048400
_shelx_shelxl_version_number 2018/3
_shelx_space_group_comment
;
The symmetry employed for this shelxl refinement is uniquely defined
by the following loop, which should always be used as a source of
symmetry information in preference to the above space-group names.
They are only intended as comments.
;
_shelx_estimated_absorpt_t_min 0.858
_shelx_estimated_absorpt_t_max 0.992
_platon_squeeze_void_probe_radius 1.20

loop_
_space_group_symop_operation_xyz
'x, y, z'
'x+1/2, -y+1/2, z+1/2'
'-x, -y, -z'
'-x-1/2, y-1/2, -z-1/2'

loop_
_atom_site_label
_atom_site_type_symbol
_atom_site_fract_x
_atom_site_fract_y
_atom_site_fract_z
_atom_site_U_iso_or_equiv
_atom_site_adp_type
_atom_site_occupancy
_atom_site_site_symmetry_order
_atom_site_calc_flag
_atom_site_refinement_flags_posn
_atom_site_refinement_flags_adp
Ni1 Ni 0.69056(5) 0.07071(6) 0.88370(2) 0.03190(19) Uani 1 1 d . .
O1 O 0.8264(2) 0.1203(3) 0.90819(8) 0.0308(7) Uani 1 1 d . .
N1 N 0.6095(3) 0.1743(4) 0.91854(9) 0.0316(9) Uani 1 1 d . .
C1 C 1.1206(4) 0.0862(5) 0.94686(13) 0.0392(12) Uani 1 1 d . .
H1A H 1.146085 0.172454 0.953004 0.059 Uiso 1 1 calc R U
H1B H 1.161432 0.050569 0.928593 0.059 Uiso 1 1 calc R U
H1C H 1.126799 0.030168 0.967142 0.059 Uiso 1 1 calc R U
Ni2 Ni 0.92459(5) -0.00665(6) 0.88843(2) 0.03258(19) Uani 1 1 d . .
O2 O 1.0127(3) 0.0943(3) 0.93476(8) 0.0355(8) Uani 1 1 d . .
N2 N 0.6967(3) 0.2173(4) 0.84679(9) 0.0317(9) Uani 1 1 d . .
C2 C 0.9409(4) 0.1439(5) 0.95738(12) 0.0315(10) Uani 1 1 d . .
O3 O 0.5303(3) 0.0320(4) 0.86656(9) 0.0413(9) Uani 1 1 d . .
N3 N 1.0357(3) -0.1092(4) 0.86664(10) 0.0360(10) Uani 1 1 d . .
C3 C 0.9638(4) 0.1822(5) 0.99139(12) 0.0341(11) Uani 1 1 d . .
H3 H 1.032033 0.175094 1.001316 0.041 Uiso 1 1 calc R U
O4 O 0.5183(3) 0.3017(4) 0.81107(8) 0.0416(9) Uani 1 1 d . .
N4 N 1.2639(9) 0.0684(11) 0.6773(3) 0.184(5) Uiso 1 1 d D .
C4 C 0.8823(4) 0.2322(5) 1.01087(12) 0.0377(12) Uani 1 1 d . .
H4 H 0.896747 0.259351 1.033926 0.045 Uiso 1 1 calc R U
O5 O 0.7912(3) -0.0331(3) 0.85448(8) 0.0371(8) Uani 1 1 d . .
C5 C 0.7819(4) 0.2416(5) 0.99653(12) 0.0336(11) Uani 1 1 d . .
H5 H 0.728975 0.274818 1.010008 0.040 Uiso 1 1 calc R U
O6 O 0.8772(4) -0.2410(4) 0.81744(11) 0.0588(11) Uani 1 1 d . .
C6 C 0.7570(4) 0.2017(5) 0.96146(11) 0.0306(10) Uani 1 1 d . .
O7 O 0.9938(3) 0.1387(3) 0.85681(8) 0.0386(8) Uani 1 1 d . .
C7 C 0.8380(4) 0.1543(4) 0.94184(11) 0.0292(10) Uani 1 1 d . .
O8 O 0.8859(3) -0.1493(3) 0.91945(8) 0.0379(8) Uani 1 1 d . .
C8 C 0.6486(4) 0.2132(5) 0.94887(12) 0.0314(10) Uani 1 1 d . .
H8 H 0.602240 0.252160 0.963900 0.038 Uiso 1 1 calc R U
O9 O 0.8062(3) -0.3100(3) 0.96386(9) 0.0433(9) Uani 1 1 d . .
C9 C 0.5030(4) 0.1973(5) 0.90825(12) 0.0341(11) Uani 1 1 d . .
O10 O 0.6804(3) -0.1005(3) 0.91281(10) 0.0494(10) Uani 1 1 d . .
H10A H 0.733162 -0.121376 0.929724 0.059 Uiso 1 1 calc R U
H10B H 0.623096 -0.156568 0.908956 0.059 Uiso 1 1 calc R U
C10 C 0.4397(4) 0.2933(5) 0.92230(13) 0.0412(12) Uani 1 1 d . .
H10 H 0.466437 0.345174 0.940791 0.049 Uiso 1 1 calc R U
C11 C 0.3377(4) 0.3125(6) 0.90913(14) 0.0485(14) Uani 1 1 d . .
H11 H 0.296242 0.377799 0.918488 0.058 Uiso 1 1 calc R U
C12 C 0.2975(4) 0.2347(6) 0.88211(14) 0.0492(14) Uani 1 1 d . .
H12 H 0.227962 0.246100 0.873813 0.059 Uiso 1 1 calc R U
C13 C 0.3587(4) 0.1403(6) 0.86716(13) 0.0417(13) Uani 1 1 d . .
H13 H 0.331230 0.089290 0.848604 0.050 Uiso 1 1 calc R U
C14 C 0.4611(4) 0.1221(5) 0.88003(12) 0.0363(11) Uani 1 1 d . .
C15 C 0.4982(5) -0.0363(6) 0.83514(14) 0.0510(15) Uani 1 1 d . .
H15A H 0.438782 -0.091341 0.839490 0.076 Uiso 1 1 calc R U
H15B H 0.555334 -0.089713 0.827738 0.076 Uiso 1 1 calc R U
H15C H 0.478729 0.026021 0.817034 0.076 Uiso 1 1 calc R U
C16 C 0.4207(5) 0.3367(6) 0.79364(15) 0.0544(16) Uani 1 1 d . .
H16A H 0.367612 0.345068 0.810583 0.082 Uiso 1 1 calc R U
H16B H 0.400160 0.269704 0.776903 0.082 Uiso 1 1 calc R U
H16C H 0.428307 0.418930 0.781662 0.082 Uiso 1 1 calc R U
C17 C 0.5593(4) 0.3854(5) 0.83683(12) 0.0367(12) Uani 1 1 d . .
O18 O 1.3321(8) -0.0156(10) 0.6690(3) 0.195(4) Uiso 1 1 d D .
C18 C 0.5146(5) 0.5034(6) 0.84584(14) 0.0475(14) Uani 1 1 d . .
H18 H 0.453187 0.532231 0.833907 0.057 Uiso 1 1 calc R U
O19 O 1.2113(9) 0.1307(11) 0.6555(3) 0.217(5) Uiso 1 1 d D .
C19 C 0.5606(5) 0.5784(6) 0.87239(15) 0.0500(14) Uani 1 1 d . .
H19 H 0.529842 0.657849 0.878309 0.060 Uiso 1 1 calc R U
O20 O 1.2570(9) 0.0891(12) 0.7093(2) 0.218(5) Uiso 1 1 d D .
C20 C 0.6518(4) 0.5374(5) 0.89040(14) 0.0432(13) Uani 1 1 d . .
H20 H 0.682417 0.588395 0.908424 0.052 Uiso 1 1 calc R U
C21 C 0.6968(4) 0.4195(5) 0.88127(12) 0.0377(12) Uani 1 1 d . .
H21 H 0.758659 0.391534 0.893121 0.045 Uiso 1 1 calc R U
C22 C 0.6510(4) 0.3422(5) 0.85464(11) 0.0320(10) Uani 1 1 d . .
C23 C 0.7294(4) 0.2035(6) 0.81582(12) 0.0400(12) Uani 1 1 d . .
H23 H 0.721325 0.276285 0.801158 0.048 Uiso 1 1 calc R U
C24 C 0.7769(4) 0.0904(6) 0.80081(13) 0.0456(14) Uani 1 1 d . .
C25 C 0.8006(6) 0.1004(8) 0.76493(15) 0.067(2) Uani 1 1 d . .
H25 H 0.783007 0.176670 0.752500 0.080 Uiso 1 1 calc R U
C26 C 0.8481(6) 0.0011(9) 0.74866(16) 0.078(2) Uani 1 1 d . .
H26 H 0.865869 0.010280 0.725402 0.094 Uiso 1 1 calc R U
C27 C 0.8703(5) -0.1136(7) 0.76628(15) 0.0625(19) Uani 1 1 d . .
H27 H 0.901245 -0.182828 0.754635 0.075 Uiso 1 1 calc R U
C28 C 0.8472(4) -0.1280(6) 0.80135(14) 0.0457(14) Uani 1 1 d . .
C29 C 0.8032(4) -0.0234(6) 0.81972(13) 0.0409(13) Uani 1 1 d . .
C30 C 0.8034(6) -0.3050(7) 0.83461(15) 0.0606(17) Uani 1 1 d . .
H30A H 0.790572 -0.259326 0.856035 0.091 Uiso 1 1 calc R U
H30B H 0.827314 -0.392584 0.839976 0.091 Uiso 1 1 calc R U
H30C H 0.739326 -0.308933 0.820133 0.091 Uiso 1 1 calc R U
C31 C 0.9708(4) 0.2766(5) 0.85433(15) 0.0451(13) Uani 1 1 d . .
H31A H 1.035053 0.325922 0.857462 0.068 Uiso 1 1 calc R U
H31B H 0.923854 0.300602 0.872254 0.068 Uiso 1 1 calc R U
H31C H 0.938044 0.295596 0.831627 0.068 Uiso 1 1 calc R U
C32 C 1.0627(4) 0.0870(5) 0.83371(12) 0.0359(11) Uani 1 1 d . .
C33 C 1.1069(4) 0.1585(6) 0.80740(13) 0.0471(14) Uani 1 1 d . .
H33 H 1.091488 0.247358 0.804528 0.056 Uiso 1 1 calc R U
C34 C 1.1744(5) 0.0963(7) 0.78536(15) 0.0527(15) Uani 1 1 d . .
H34 H 1.204918 0.143757 0.767643 0.063 Uiso 1 1 calc R U
C35 C 1.1963(5) -0.0333(7) 0.78944(14) 0.0546(16) Uani 1 1 d . .
H35 H 1.241826 -0.073833 0.774400 0.065 Uiso 1 1 calc R U
C36 C 1.1525(4) -0.1060(6) 0.81543(14) 0.0484(14) Uani 1 1 d . .
H36 H 1.166856 -0.195418 0.817326 0.058 Uiso 1 1 calc R U
C37 C 1.0868(4) -0.0465(5) 0.83893(13) 0.0378(12) Uani 1 1 d . .
C38 C 1.0601(4) -0.2290(5) 0.87592(13) 0.0400(13) Uani 1 1 d . .
H38 H 1.115124 -0.267506 0.864421 0.048 Uiso 1 1 calc R U
C39 C 1.0129(4) -0.3076(5) 0.90140(13) 0.0385(12) Uani 1 1 d . .
C40 C 1.0558(5) -0.4353(5) 0.90654(15) 0.0447(13) Uani 1 1 d . .
H40 H 1.112226 -0.461857 0.893604 0.054 Uiso 1 1 calc R U
C41 C 1.0156(5) -0.5192(5) 0.93008(15) 0.0504(15) Uani 1 1 d . .
H41 H 1.044559 -0.602574 0.933219 0.061 Uiso 1 1 calc R U
C42 C 0.9304(4) -0.4805(5) 0.94970(14) 0.0426(13) Uani 1 1 d . .
H42 H 0.902414 -0.538644 0.965608 0.051 Uiso 1 1 calc R U
C43 C 0.8883(4) -0.3569(5) 0.94543(12) 0.0375(12) Uani 1 1 d . .
C44 C 0.9277(4) -0.2659(5) 0.92160(12) 0.0364(12) Uani 1 1 d . .
C45 C 0.7607(5) -0.3978(6) 0.98789(16) 0.0556(15) Uani 1 1 d . .
H45A H 0.735959 -0.475076 0.975577 0.083 Uiso 1 1 calc R U
H45B H 0.702591 -0.355352 0.998435 0.083 Uiso 1 1 calc R U
H45C H 0.812744 -0.422144 1.005871 0.083 Uiso 1 1 calc R U

loop_
_atom_site_aniso_label
_atom_site_aniso_U_11
_atom_site_aniso_U_22
_atom_site_aniso_U_33
_atom_site_aniso_U_23
_atom_site_aniso_U_13
_atom_site_aniso_U_12
Ni1 0.0346(4) 0.0383(4) 0.0221(3) -0.0039(3) -0.0068(2) 0.0005(3)
O1 0.0338(18) 0.0357(17) 0.0220(16) -0.0058(13) -0.0070(13) 0.0020(14)
N1 0.039(2) 0.034(2) 0.0209(19) 0.0046(16) -0.0067(16) -0.0024(17)
C1 0.034(3) 0.045(3) 0.038(3) 0.001(2) -0.007(2) 0.003(2)
Ni2 0.0371(4) 0.0357(4) 0.0241(3) -0.0070(3) -0.0070(2) 0.0046(3)
O2 0.0333(18) 0.043(2) 0.0288(17) -0.0096(15) -0.0084(14) 0.0051(15)
N2 0.031(2) 0.044(2) 0.0187(19) -0.0040(17) -0.0049(16) -0.0013(18)
C2 0.036(3) 0.031(2) 0.027(2) -0.002(2) -0.005(2) 0.003(2)
O3 0.039(2) 0.054(2) 0.0294(18) -0.0082(16) -0.0102(15) -0.0023(17)
N3 0.038(2) 0.041(2) 0.028(2) -0.0105(18) -0.0083(18) 0.0036(19)
C3 0.037(3) 0.034(3) 0.030(3) -0.002(2) -0.012(2) -0.003(2)
O4 0.040(2) 0.058(2) 0.0259(17) 0.0046(16) -0.0108(15) -0.0009(17)
C4 0.050(3) 0.040(3) 0.021(2) -0.006(2) -0.008(2) -0.003(2)
O5 0.041(2) 0.0398(19) 0.0288(18) -0.0112(15) -0.0104(15) 0.0027(15)
C5 0.041(3) 0.040(3) 0.020(2) -0.005(2) -0.0022(19) -0.003(2)
O6 0.066(3) 0.052(3) 0.058(3) -0.017(2) -0.002(2) -0.003(2)
C6 0.038(3) 0.032(2) 0.020(2) -0.0030(19) -0.0058(19) -0.002(2)
O7 0.046(2) 0.0388(19) 0.0312(18) -0.0044(15) -0.0003(15) 0.0028(16)
C7 0.038(3) 0.027(2) 0.022(2) -0.0029(19) -0.0087(19) 0.000(2)
O8 0.044(2) 0.0356(19) 0.0338(18) -0.0010(15) -0.0067(15) 0.0065(16)
C8 0.037(3) 0.035(3) 0.022(2) 0.001(2) 0.0009(19) 0.001(2)
O9 0.049(2) 0.042(2) 0.037(2) 0.0027(16) -0.0095(17) -0.0003(17)
C9 0.033(3) 0.043(3) 0.026(2) 0.008(2) -0.003(2) -0.002(2)
O10 0.050(2) 0.041(2) 0.055(2) 0.0016(17) -0.0174(19) -0.0024(17)
C10 0.044(3) 0.050(3) 0.030(3) 0.003(2) -0.005(2) 0.008(2)
C11 0.044(3) 0.060(4) 0.041(3) 0.008(3) -0.003(2) 0.009(3)
C12 0.036(3) 0.073(4) 0.037(3) 0.006(3) -0.008(2) 0.007(3)
C13 0.036(3) 0.056(3) 0.032(3) 0.007(2) -0.008(2) -0.005(2)
C14 0.034(3) 0.048(3) 0.027(3) 0.005(2) -0.001(2) -0.004(2)
C15 0.054(4) 0.062(4) 0.036(3) -0.016(3) -0.010(3) -0.002(3)
C16 0.045(3) 0.069(4) 0.047(3) 0.016(3) -0.021(3) -0.002(3)
C17 0.041(3) 0.050(3) 0.019(2) 0.006(2) -0.001(2) 0.001(2)
C18 0.048(3) 0.051(3) 0.043(3) 0.016(3) -0.002(3) 0.014(3)
C19 0.062(4) 0.043(3) 0.044(3) -0.002(3) -0.003(3) 0.012(3)
C20 0.049(3) 0.044(3) 0.036(3) -0.001(2) -0.001(2) 0.003(3)
C21 0.037(3) 0.046(3) 0.029(3) 0.003(2) -0.007(2) 0.001(2)
C22 0.033(3) 0.043(3) 0.021(2) 0.004(2) 0.0031(19) 0.004(2)
C23 0.039(3) 0.056(3) 0.024(3) -0.002(2) -0.008(2) 0.006(2)
C24 0.042(3) 0.069(4) 0.024(3) -0.010(3) -0.011(2) 0.009(3)
C25 0.077(5) 0.099(5) 0.024(3) -0.010(3) 0.000(3) 0.026(4)
C26 0.085(5) 0.121(7) 0.027(3) -0.016(4) -0.001(3) 0.037(5)
C27 0.058(4) 0.095(5) 0.033(3) -0.038(3) -0.006(3) 0.016(4)
C28 0.043(3) 0.050(3) 0.043(3) -0.017(3) -0.015(2) 0.008(3)
C29 0.036(3) 0.056(3) 0.030(3) -0.016(2) -0.007(2) -0.001(2)
C30 0.088(5) 0.065(4) 0.030(3) -0.006(3) 0.002(3) 0.011(4)
C31 0.044(3) 0.044(3) 0.047(3) 0.004(3) 0.000(2) 0.002(2)
C32 0.032(3) 0.048(3) 0.028(3) -0.008(2) -0.004(2) 0.000(2)
C33 0.043(3) 0.063(4) 0.035(3) -0.005(3) -0.008(2) -0.006(3)
C34 0.047(3) 0.077(5) 0.034(3) -0.010(3) 0.000(2) -0.010(3)
C35 0.046(3) 0.086(5) 0.033(3) -0.022(3) 0.002(2) -0.001(3)
C36 0.047(3) 0.060(4) 0.037(3) -0.015(3) -0.002(3) 0.007(3)
C37 0.033(3) 0.050(3) 0.030(3) -0.010(2) -0.003(2) -0.003(2)
C38 0.039(3) 0.045(3) 0.035(3) -0.015(2) -0.011(2) 0.008(2)
C39 0.047(3) 0.035(3) 0.031(3) -0.012(2) -0.016(2) 0.004(2)
C40 0.049(3) 0.037(3) 0.046(3) -0.013(3) -0.013(3) 0.006(2)
C41 0.065(4) 0.034(3) 0.051(3) -0.007(3) -0.017(3) 0.008(3)
C42 0.054(3) 0.034(3) 0.038(3) 0.000(2) -0.014(3) -0.003(2)
C43 0.042(3) 0.039(3) 0.030(3) -0.005(2) -0.016(2) 0.001(2)
C44 0.041(3) 0.037(3) 0.029(3) -0.008(2) -0.017(2) 0.003(2)
C45 0.060(4) 0.057(4) 0.049(4) 0.009(3) -0.004(3) -0.004(3)

loop_
_atom_type_symbol
_atom_type_description
_atom_type_scat_dispersion_real
_atom_type_scat_dispersion_imag
_atom_type_scat_source
C C 0.0033 0.0016 'International Tables Vol C Tables 4.2.6.8 and 6.1.1.4'
H H 0.0000 0.0000 'International Tables Vol C Tables 4.2.6.8 and 6.1.1.4'
N N 0.0061 0.0033 'International Tables Vol C Tables 4.2.6.8 and 6.1.1.4'
O O 0.0106 0.0060 'International Tables Vol C Tables 4.2.6.8 and 6.1.1.4'
Ni Ni 0.3393 1.1124 'International Tables Vol C Tables 4.2.6.8 and 6.1.1.4'

loop_
_geom_angle_atom_site_label_1
_geom_angle_atom_site_label_2
_geom_angle_atom_site_label_3
_geom_angle
O1 Ni1 N1 91.04(14)
O1 Ni1 O5 80.43(13)
N1 Ni1 O5 170.94(14)
O1 Ni1 N2 94.32(14)
N1 Ni1 N2 96.28(15)
O5 Ni1 N2 87.45(15)
O1 Ni1 O10 92.20(14)
N1 Ni1 O10 92.27(16)
O5 Ni1 O10 85.08(15)
N2 Ni1 O10 169.15(15)
O1 Ni1 O3 168.51(13)
N1 Ni1 O3 77.78(14)
O5 Ni1 O3 110.58(13)
N2 Ni1 O3 89.60(15)
O10 Ni1 O3 85.67(15)
C7 O1 Ni2 119.8(3)
C7 O1 Ni1 124.8(3)
Ni2 O1 Ni1 101.87(13)
C8 N1 C9 121.1(4)
C8 N1 Ni1 124.1(3)
C9 N1 Ni1 114.7(3)
O2 C1 H1A 109.5
O2 C1 H1B 109.5
H1A C1 H1B 109.5
O2 C1 H1C 109.5
H1A C1 H1C 109.5
H1B C1 H1C 109.5
O8 Ni2 O1 94.14(14)
O8 Ni2 N3 93.97(16)
O1 Ni2 N3 171.00(17)
O8 Ni2 O5 93.32(14)
O1 Ni2 O5 79.19(12)
N3 Ni2 O5 104.23(14)
O8 Ni2 O7 170.17(14)
O1 Ni2 O7 92.78(14)
N3 Ni2 O7 78.70(16)
O5 Ni2 O7 94.83(14)
O8 Ni2 O2 89.70(13)
O1 Ni2 O2 72.85(12)
N3 Ni2 O2 103.29(14)
O5 Ni2 O2 152.03(13)
O7 Ni2 O2 85.68(13)
C2 O2 C1 118.3(4)
C2 O2 Ni2 109.5(3)
C1 O2 Ni2 130.5(3)
C23 N2 C22 116.3(4)
C23 N2 Ni1 125.3(4)
C22 N2 Ni1 118.1(3)
C3 C2 O2 125.3(4)
C3 C2 C7 121.6(5)
O2 C2 C7 113.1(4)
C14 O3 C15 118.2(4)
C14 O3 Ni1 112.1(3)
C15 O3 Ni1 125.0(3)
C38 N3 C37 120.8(5)
C38 N3 Ni2 123.1(4)
C37 N3 Ni2 116.1(3)
C2 C3 C4 118.5(4)
C2 C3 H3 120.8
C4 C3 H3 120.8
C17 O4 C16 117.8(4)
O19 N4 O20 121.1(9)
O19 N4 O18 122.7(9)
O20 N4 O18 116.1(9)
C5 C4 C3 121.0(4)
C5 C4 H4 119.5
C3 C4 H4 119.5
C29 O5 Ni1 127.4(3)
C29 O5 Ni2 118.0(3)
Ni1 O5 Ni2 96.11(13)
C4 C5 C6 121.2(5)
C4 C5 H5 119.4
C6 C5 H5 119.4
C30 O6 C28 116.6(5)
C7 C6 C5 118.1(4)
C7 C6 C8 124.9(4)
C5 C6 C8 117.1(4)
C32 O7 C31 117.7(4)
C32 O7 Ni2 113.0(3)
C31 O7 Ni2 128.9(3)
O1 C7 C6 124.1(4)
O1 C7 C2 116.1(4)
C6 C7 C2 119.7(4)
C44 O8 Ni2 127.0(3)
N1 C8 C6 126.1(4)
N1 C8 H8 117.0
C6 C8 H8 117.0
C43 O9 C45 117.1(4)
C10 C9 C14 118.3(5)
C10 C9 N1 125.1(4)
C14 C9 N1 116.5(4)
Ni1 O10 H10A 120.0
Ni1 O10 H10B 120.0
H10A O10 H10B 120.0
C11 C10 C9 120.7(5)
C11 C10 H10 119.7
C9 C10 H10 119.7
C12 C11 C10 119.8(6)
C12 C11 H11 120.1
C10 C11 H11 120.1
C11 C12 C13 121.0(5)
C11 C12 H12 119.5
C13 C12 H12 119.5
C12 C13 C14 119.2(5)
C12 C13 H13 120.4
C14 C13 H13 120.4
C13 C14 O3 124.2(5)
C13 C14 C9 121.0(5)
O3 C14 C9 114.9(4)
O3 C15 H15A 109.5
O3 C15 H15B 109.5
H15A C15 H15B 109.5
O3 C15 H15C 109.5
H15A C15 H15C 109.5
H15B C15 H15C 109.5
O4 C16 H16A 109.5
O4 C16 H16B 109.5
H16A C16 H16B 109.5
O4 C16 H16C 109.5
H16A C16 H16C 109.5
H16B C16 H16C 109.5
C18 C17 O4 124.6(5)
C18 C17 C22 120.0(5)
O4 C17 C22 115.4(4)
C19 C18 C17 120.1(5)
C19 C18 H18 119.9
C17 C18 H18 119.9
C18 C19 C20 120.8(5)
C18 C19 H19 119.6
C20 C19 H19 119.6
C19 C20 C21 119.0(5)
C19 C20 H20 120.5
C21 C20 H20 120.5
C20 C21 C22 120.8(5)
C20 C21 H21 119.6
C22 C21 H21 119.6
C21 C22 C17 119.2(5)
C21 C22 N2 119.7(4)
C17 C22 N2 121.1(4)
N2 C23 C24 128.3(5)
N2 C23 H23 115.8
C24 C23 H23 115.8
C29 C24 C25 120.1(5)
C29 C24 C23 123.7(5)
C25 C24 C23 116.2(5)
C26 C25 C24 120.8(7)
C26 C25 H25 119.6
C24 C25 H25 119.6
C25 C26 C27 120.1(6)
C25 C26 H26 120.0
C27 C26 H26 120.0
C26 C27 C28 120.9(6)
C26 C27 H27 119.6
C28 C27 H27 119.6
O6 C28 C27 117.3(5)
O6 C28 C29 122.0(5)
C27 C28 C29 120.5(6)
O5 C29 C24 122.2(5)
O5 C29 C28 120.2(5)
C24 C29 C28 117.5(5)
O6 C30 H30A 109.5
O6 C30 H30B 109.5
H30A C30 H30B 109.5
O6 C30 H30C 109.5
H30A C30 H30C 109.5
H30B C30 H30C 109.5
O7 C31 H31A 109.5
O7 C31 H31B 109.5
H31A C31 H31B 109.5
O7 C31 H31C 109.5
H31A C31 H31C 109.5
H31B C31 H31C 109.5
O7 C32 C33 123.9(5)
O7 C32 C37 114.8(4)
C33 C32 C37 121.2(5)
C32 C33 C34 119.2(6)
C32 C33 H33 120.4
C34 C33 H33 120.4
C35 C34 C33 120.4(6)
C35 C34 H34 119.8
C33 C34 H34 119.8
C34 C35 C36 121.1(6)
C34 C35 H35 119.4
C36 C35 H35 119.4
C35 C36 C37 120.5(6)
C35 C36 H36 119.8
C37 C36 H36 119.8
C36 C37 C32 117.5(5)
C36 C37 N3 126.5(5)
C32 C37 N3 115.8(4)
N3 C38 C39 127.8(5)
N3 C38 H38 116.1
C39 C38 H38 116.1
C38 C39 C40 116.1(5)
C38 C39 C44 124.2(5)
C40 C39 C44 119.7(5)
C41 C40 C39 120.8(6)
C41 C40 H40 119.6
C39 C40 H40 119.6
C40 C41 C42 120.2(5)
C40 C41 H41 119.9
C42 C41 H41 119.9
C43 C42 C41 120.0(5)
C43 C42 H42 120.0
C41 C42 H42 120.0
O9 C43 C42 124.0(5)
O9 C43 C44 113.9(4)
C42 C43 C44 122.0(5)
O8 C44 C43 118.9(5)
O8 C44 C39 123.9(5)
C43 C44 C39 117.2(5)
O9 C45 H45A 109.5
O9 C45 H45B 109.5
H45A C45 H45B 109.5
O9 C45 H45C 109.5
H45A C45 H45C 109.5
H45B C45 H45C 109.5

loop_
_geom_bond_atom_site_label_1
_geom_bond_atom_site_label_2
_geom_bond_distance
Ni1 O1 1.984(3)
Ni1 N1 2.017(4)
Ni1 O5 2.032(3)
Ni1 N2 2.053(4)
Ni1 O10 2.072(4)
Ni1 O3 2.141(3)
O1 C7 1.329(5)
O1 Ni2 1.971(3)
N1 C8 1.295(6)
N1 C9 1.408(6)
C1 O2 1.425(6)
C1 H1A 0.9600
C1 H1B 0.9600
C1 H1C 0.9600
Ni2 O8 1.950(4)
Ni2 N3 1.972(4)
Ni2 O5 2.095(3)
Ni2 O7 2.125(4)
Ni2 O2 2.285(3)
O2 C2 1.381(6)
N2 C23 1.278(6)
N2 C22 1.434(6)
C2 C3 1.370(6)
C2 C7 1.410(6)
O3 C14 1.387(6)
O3 C15 1.425(6)
N3 C38 1.302(7)
N3 C37 1.418(7)
C3 C4 1.399(7)
C3 H3 0.9300
O4 C17 1.381(6)
O4 C16 1.421(6)
N4 O19 1.216(8)
N4 O20 1.245(8)
N4 O18 1.268(8)
C4 C5 1.364(7)
C4 H4 0.9300
O5 C29 1.344(6)
C5 C6 1.417(6)
C5 H5 0.9300
O6 C30 1.338(8)
O6 C28 1.349(7)
C6 C7 1.388(7)
C6 C8 1.439(7)
O7 C32 1.376(6)
O7 C31 1.435(6)
O8 C44 1.300(6)
C8 H8 0.9300
O9 C43 1.371(6)
O9 C45 1.422(7)
C9 C10 1.389(7)
C9 C14 1.402(7)
O10 H10A 0.9300
O10 H10B 0.9300
C10 C11 1.379(7)
C10 H10 0.9300
C11 C12 1.376(8)
C11 H11 0.9300
C12 C13 1.376(8)
C12 H12 0.9300
C13 C14 1.378(7)
C13 H13 0.9300
C15 H15A 0.9600
C15 H15B 0.9600
C15 H15C 0.9600
C16 H16A 0.9600
C16 H16B 0.9600
C16 H16C 0.9600
C17 C18 1.378(8)
C17 C22 1.389(7)
C18 C19 1.373(8)
C18 H18 0.9300
C19 C20 1.380(8)
C19 H19 0.9300
C20 C21 1.380(7)
C20 H20 0.9300
C21 C22 1.388(7)
C21 H21 0.9300
C23 C24 1.432(8)
C23 H23 0.9300
C24 C29 1.395(8)
C24 C25 1.417(8)
C25 C26 1.344(9)
C25 H25 0.9300
C26 C27 1.367(10)
C26 H26 0.9300
C27 C28 1.390(8)
C27 H27 0.9300
C28 C29 1.404(7)
C30 H30A 0.9600
C30 H30B 0.9600
C30 H30C 0.9600
C31 H31A 0.9600
C31 H31B 0.9600
C31 H31C 0.9600
C32 C33 1.380(8)
C32 C37 1.404(7)
C33 C34 1.383(8)
C33 H33 0.9300
C34 C35 1.355(9)
C34 H34 0.9300
C35 C36 1.376(9)
C35 H35 0.9300
C36 C37 1.392(7)
C36 H36 0.9300
C38 C39 1.414(8)
C38 H38 0.9300
C39 C40 1.418(7)
C39 C44 1.423(7)
C40 C41 1.356(8)
C40 H40 0.9300
C41 C42 1.401(8)
C41 H41 0.9300
C42 C43 1.373(7)
C42 H42 0.9300
C43 C44 1.406(7)
C45 H45A 0.9600
C45 H45B 0.9600
C45 H45C 0.9600

loop_
_platon_squeeze_void_nr
_platon_squeeze_void_average_x
_platon_squeeze_void_average_y
_platon_squeeze_void_average_z
_platon_squeeze_void_volume
_platon_squeeze_void_count_electrons
_platon_squeeze_void_content
1 0.500 -0.001 0.000 298 101 ' '
2 0.484 0.088 0.251 93 25 ' '
3 0.000 -0.035 0.500 298 101 ' '
4 0.516 -0.088 0.749 94 25 ' '
5 -0.016 0.412 0.751 94 25 ' '
6 1.016 0.588 0.249 94 25 ' '
